data_4115049
loop_
_publ_author_name
'Shohei Sase'
'Naokazu Kano'
'Takayuki Kawashima'

_publ_contact_author_address
;
Department of Chemistry, Graduate School of Science,
The Universtiy of Tokyo,
7-3-1 Hongo, Bunkyo-ku, Tokyo, 113-0033, Japan
;
_publ_contact_author_email takayuki@chem..s.u-tokyo.ac.jp
_publ_contact_author_fax +81-5800-6899
_publ_contact_author_name 'Takayuki Kawashima'
_publ_contact_author_phone +81-5800-6899
_publ_section_title
;
 Synthesis and Structure of the First 1,2\s5-Selenaphosphirane
;
_journal_name_full 'Journal of the American Chemical Society'
_journal_page_first 9706
_journal_page_last 9707
_journal_paper_doi 10.1021/ja026107z
_journal_volume 124
_journal_year 2002
_chemical_formula_moiety 'C18 H15 F6 O P Se '
_chemical_formula_sum 'C18 H15 F6 O P Se'
_chemical_formula_weight 471.24
_space_group_IT_number 14
_symmetry_cell_setting monoclinic
_symmetry_Int_Tables_number 14
_symmetry_space_group_name_Hall '-P 2yn'
_symmetry_space_group_name_H-M 'P 1 21/n 1'
_audit_creation_date 2002-02-26
_audit_creation_method 'by CrystalStructure v2.00'
_cell_angle_alpha 90
_cell_angle_beta 109.0760(9)
_cell_angle_gamma 90
_cell_formula_units_Z 4
_cell_length_a 14.306(2)
_cell_length_b 8.6454(8)
_cell_length_c 16.0518(13)
_cell_measurement_reflns_used 5475
_cell_measurement_temperature 293.1
_cell_measurement_theta_max 13.2
_cell_measurement_theta_min 1.2
_cell_volume 1876.3(3)
_computing_cell_refinement CrystalClear
_computing_data_collection CrystalClear
_computing_data_reduction CrystalStructure
_computing_molecular_graphics ORTEP3
_computing_publication_material 'CrystalStructure Ver. 2.00'
_computing_structure_refinement CRYSTALS
_computing_structure_solution SIR92
_diffrn_detector_area_resol_mean 7.32
_diffrn_measured_fraction_theta_full 0.9903
_diffrn_measured_fraction_theta_max 0.9903
_diffrn_measurement_device_type 'Rigaku Mercury'
_diffrn_measurement_method \w
_diffrn_radiation_type 'Mo K\a'
_diffrn_radiation_wavelength 0.7107
_diffrn_reflns_av_R_equivalents 0.038
_diffrn_reflns_limit_h_max 17
_diffrn_reflns_limit_h_min -15
_diffrn_reflns_limit_k_max 10
_diffrn_reflns_limit_k_min -10
_diffrn_reflns_limit_l_max 20
_diffrn_reflns_limit_l_min -19
_diffrn_reflns_number 15703
_diffrn_reflns_theta_full 26.37
_diffrn_reflns_theta_max 26.37
_exptl_absorpt_coefficient_mu 2.149
_exptl_absorpt_correction_type none
_exptl_crystal_colour colorless
_exptl_crystal_density_diffrn 1.668
_exptl_crystal_description prism
_exptl_crystal_size_max 0.80
_exptl_crystal_size_mid 0.70
_exptl_crystal_size_min 0.20
_refine_diff_density_max 0.64
_refine_diff_density_min -0.55
_refine_ls_extinction_method none
_refine_ls_goodness_of_fit_ref 1.133
_refine_ls_hydrogen_treatment refall
_refine_ls_number_parameters 304
_refine_ls_number_reflns 3796
_refine_ls_R_factor_gt 0.0330
_refine_ls_shift/su_max 0.0000
_refine_ls_structure_factor_coef Fsqd
_refine_ls_weighting_details 'w = 1/\s^2^(Fo^2^)'
_refine_ls_weighting_scheme sigma
_refine_ls_wR_factor_ref 0.0800
_reflns_number_gt 2768
_reflns_number_total 4059
_reflns_threshold_expression F^2^>2.0\s(F^2^)
_cod_data_source_file ja026107z_s2.cif
_cod_data_source_block '__PSeC-1'
_cod_original_formula_sum 'C18 H15 F6 O P Se '
_cod_database_code 4115049

loop_
_symmetry_equiv_pos_as_xyz
x,y,z
-x,-y,-z
-x+1/2,y+1/2,-z+1/2
x+1/2,-y+1/2,z+1/2

loop_
_atom_site_label
_atom_site_type_symbol
_atom_site_fract_x
_atom_site_fract_y
_atom_site_fract_z
_atom_site_U_iso_or_equiv
_atom_site_adp_type
_atom_site_occupancy
_atom_site_symmetry_multiplicity
_atom_site_calc_flag
Se1 Se -0.06843(2) -0.00057(4) 0.06795(2) 0.05379(9) Uani 1.00 1 d
P1 P -0.04693(4) 0.18551(7) 0.18827(4) 0.0329(1) Uani 1.00 1 d
F1 F -0.04715(13) 0.5074(2) 0.3864(1) 0.0736(6) Uani 1.00 1 d
F2 F 0.02444(13) 0.5453(2) 0.29107(11) 0.0621(5) Uani 1.00 1 d
F3 F 0.11079(13) 0.5250(2) 0.42699(11) 0.0655(5) Uani 1.00 1 d
F4 F -0.0300(1) 0.2225(3) 0.46063(11) 0.0787(6) Uani 1.00 1 d
F5 F 0.0566(2) 0.0544(2) 0.42050(11) 0.0722(6) Uani 1.00 1 d
F6 F 0.12720(13) 0.2446(2) 0.50074(10) 0.0737(5) Uani 1.00 1 d
O1 O -0.05149(10) 0.2490(2) 0.28751(9) 0.0352(4) Uani 1.00 1 d
C1 C -0.1101(2) 0.0068(3) 0.1751(2) 0.0393(6) Uani 1.00 1 d
C2 C 0.0862(2) 0.2014(3) 0.2279(1) 0.0357(6) Uani 1.00 1 d
C3 C 0.1516(2) 0.1693(3) 0.1827(2) 0.0484(7) Uani 1.00 1 d
C4 C 0.2511(2) 0.1988(4) 0.2237(2) 0.0588(9) Uani 1.00 1 d
C5 C 0.2856(2) 0.2569(4) 0.3086(2) 0.0590(9) Uani 1.00 1 d
C6 C 0.2208(2) 0.2890(3) 0.3539(2) 0.0493(7) Uani 1.00 1 d
C7 C 0.1204(2) 0.2615(3) 0.3129(2) 0.0371(6) Uani 1.00 1 d
C8 C 0.0382(2) 0.2957(3) 0.3501(1) 0.0360(6) Uani 1.00 1 d
C9 C 0.0311(2) 0.4704(3) 0.3645(2) 0.0470(7) Uani 1.00 1 d
C10 C 0.0485(2) 0.2040(3) 0.4340(2) 0.0506(8) Uani 1.00 1 d
C11 C -0.1125(2) 0.3448(3) 0.1221(1) 0.0376(6) Uani 1.00 1 d
C12 C -0.1821(2) 0.4253(3) 0.1485(2) 0.0475(7) Uani 1.00 1 d
C13 C -0.2325(3) 0.5494(4) 0.0996(2) 0.0634(9) Uani 1.00 1 d
C14 C -0.2124(3) 0.5961(4) 0.0266(2) 0.0732(11) Uani 1.00 1 d
C15 C -0.1439(3) 0.5182(4) -0.0007(2) 0.0775(11) Uani 1.00 1 d
C16 C -0.0940(2) 0.3915(4) 0.0465(2) 0.0568(9) Uani 1.00 1 d
C17 C -0.0630(3) -0.1170(4) 0.2428(2) 0.0609(9) Uani 1.00 1 d
C18 C -0.2213(2) 0.0164(4) 0.1545(2) 0.0496(8) Uani 1.00 1 d
H1 H 0.126(2) 0.133(3) 0.123(2) 0.052(8) Uiso 1.00 1 c
H2 H 0.294(2) 0.182(4) 0.193(2) 0.071(9) Uiso 1.00 1 c
H3 H 0.357(2) 0.279(4) 0.342(2) 0.082(10) Uiso 1.00 1 c
H4 H 0.241(2) 0.329(3) 0.414(2) 0.056(8) Uiso 1.00 1 c
H5 H -0.193(2) 0.394(4) 0.199(2) 0.065(9) Uiso 1.00 1 c
H6 H -0.284(2) 0.602(4) 0.122(2) 0.083(11) Uiso 1.00 1 c
H7 H -0.252(3) 0.685(5) -0.009(2) 0.095(11) Uiso 1.00 1 c
H8 H -0.129(3) 0.554(4) -0.048(2) 0.083(11) Uiso 1.00 1 c
H9 H -0.045(2) 0.334(3) 0.030(2) 0.054(8) Uiso 1.00 1 c
H10 H -0.082(3) -0.216(4) 0.213(2) 0.082(10) Uiso 1.00 1 c
H11 H -0.085(2) -0.093(4) 0.297(2) 0.081(10) Uiso 1.00 1 c
H12 H 0.003(2) -0.115(4) 0.259(2) 0.069(10) Uiso 1.00 1 c
H13 H -0.248(2) 0.093(4) 0.113(2) 0.060(9) Uiso 1.00 1 c
H14 H -0.233(2) 0.044(3) 0.204(2) 0.058(9) Uiso 1.00 1 c
H15 H -0.246(2) -0.081(4) 0.139(2) 0.067(9) Uiso 1.00 1 c

loop_
_atom_site_aniso_label
_atom_site_aniso_U_11
_atom_site_aniso_U_22
_atom_site_aniso_U_33
_atom_site_aniso_U_12
_atom_site_aniso_U_13
_atom_site_aniso_U_23
Se1 0.0534(2) 0.0601(2) 0.0486(2) -0.0045(1) 0.01749(12) -0.01925(13)
P1 0.0292(3) 0.0360(3) 0.0317(3) 0.0007(3) 0.0075(2) 0.0001(2)
F1 0.0559(10) 0.0689(11) 0.105(1) 0.0024(9) 0.0379(10) -0.0301(10)
F2 0.0692(11) 0.0409(8) 0.0686(11) 0.0066(8) 0.0122(9) 0.0077(8)
F3 0.0572(10) 0.0577(11) 0.0674(11) -0.0078(8) 0.0011(8) -0.0238(8)
F4 0.0746(12) 0.117(2) 0.0519(9) -0.0091(11) 0.0303(9) 0.0106(10)
F5 0.100(2) 0.0502(9) 0.0519(10) -0.0073(9) 0.0051(9) 0.0126(8)
F6 0.0734(12) 0.0868(12) 0.0376(8) -0.0172(10) -0.0135(8) 0.0036(8)
O1 0.0282(8) 0.0440(9) 0.0307(7) -0.0014(7) 0.0057(6) -0.0024(7)
C1 0.0390(12) 0.0339(11) 0.0394(12) -0.0010(11) 0.0052(10) -0.0018(10)
C2 0.0316(11) 0.0329(11) 0.0407(12) 0.0020(10) 0.0092(10) -0.0003(10)
C3 0.042(1) 0.053(2) 0.053(2) 0.0039(13) 0.0192(12) -0.0032(13)
C4 0.040(2) 0.066(2) 0.078(2) 0.005(1) 0.029(2) -0.002(2)
C5 0.0298(13) 0.064(2) 0.079(2) -0.001(1) 0.011(1) -0.001(2)
C6 0.0351(13) 0.051(2) 0.053(2) 0.0011(12) 0.0021(12) -0.0019(13)
C7 0.0312(11) 0.0344(12) 0.0421(12) 0.0020(10) 0.0069(10) 0.0025(10)
C8 0.0302(11) 0.0394(12) 0.0333(11) -0.0007(10) 0.0035(9) -0.0011(10)
C9 0.039(1) 0.047(2) 0.051(2) 0.0003(11) 0.0101(11) -0.0074(12)
C10 0.049(2) 0.060(2) 0.0358(13) -0.007(1) 0.0048(11) 0.0005(12)
C11 0.0355(12) 0.0373(12) 0.0336(11) -0.0052(10) 0.0026(10) 0.0032(10)
C12 0.044(2) 0.044(1) 0.047(2) 0.0045(12) 0.0047(12) 0.0018(12)
C13 0.058(2) 0.047(2) 0.067(2) 0.012(1) -0.004(2) 0.001(1)
C14 0.073(2) 0.044(2) 0.077(2) 0.001(2) -0.010(2) 0.018(2)
C15 0.086(3) 0.074(2) 0.057(2) -0.018(2) 0.003(2) 0.034(2)
C16 0.059(2) 0.060(2) 0.051(2) -0.004(2) 0.017(1) 0.012(1)
C17 0.064(2) 0.038(2) 0.063(2) 0.002(2) -0.004(2) 0.005(1)
C18 0.039(1) 0.049(2) 0.057(2) -0.0075(13) 0.0103(12) -0.000(2)

loop_
_atom_type_symbol
_atom_type_description
_atom_type_scat_dispersion_real
_atom_type_scat_dispersion_imag
_atom_type_scat_source
C C 0.006 0.003
;
International Tables for Crystallography
(1992, Vol. C, Tables 4.2.6.8 and 6.1.1.4)
;
F F 0.026 0.016
;
International Tables for Crystallography
(1992, Vol. C, Tables 4.2.6.8 and 6.1.1.4)
;
O O 0.017 0.010
;
International Tables for Crystallography
(1992, Vol. C, Tables 4.2.6.8 and 6.1.1.4)
;
P P 0.125 0.123
;
International Tables for Crystallography
(1992, Vol. C, Tables 4.2.6.8 and 6.1.1.4)
;
Se Se -0.290 2.459
;
International Tables for Crystallography
(1992, Vol. C, Tables 4.2.6.8 and 6.1.1.4)
;
H H 0.000 0.000
;
International Tables for Crystallography
(1992, Vol. C, Table 6.1.1.4)
;

loop_
_geom_angle_atom_site_label_1
_geom_angle_atom_site_label_2
_geom_angle_atom_site_label_3
_geom_angle
_geom_angle_publ_flag
P1 Se1 C1 45.35(7) yes
Se1 P1 O1 155.82(6) yes
Se1 P1 C1 53.53(8) yes
O1 P1 C1 102.6(1) yes
Se1 P1 C2 99.99(7) yes
O1 P1 C2 90.26(9) yes
C1 P1 C2 123.24(11) yes
Se1 P1 C11 97.45(8) yes
O1 P1 C11 97.65(9) yes
C1 P1 C11 116.74(11) yes
C2 P1 C11 115.79(11) yes
F2 F1 F3 59.99(8) yes
F2 F1 C8 62.31(8) yes
F3 F1 C8 63.51(8) yes
F2 F1 C9 36.35(14) yes
F3 F1 C9 36.36(13) yes
C8 F1 C9 36.71(13) yes
F1 F2 F3 60.38(9) yes
F1 F2 C8 64.08(9) yes
F3 F2 C8 64.29(8) yes
F1 F2 C9 36.24(13) yes
F3 F2 C9 36.71(13) yes
C8 F2 C9 38.23(13) yes
F1 F3 F2 59.63(8) yes
F1 F3 C8 63.01(8) yes
F2 F3 C8 62.02(8) yes
F1 F3 C9 35.83(13) yes
F2 F3 C9 36.29(13) yes
C8 F3 C9 36.58(13) yes
F5 F4 F6 59.69(8) yes
F5 F4 C8 62.37(9) yes
F6 F4 C8 63.37(8) yes
F5 F4 C10 36.15(14) yes
F6 F4 C10 36.33(13) yes
C8 F4 C10 36.70(13) yes
F4 F5 F6 60.03(9) yes
F4 F5 C8 63.66(9) yes
F6 F5 C8 63.96(8) yes
F4 F5 C10 36.56(14) yes
F6 F5 C10 36.43(13) yes
C8 F5 C10 37.55(13) yes
F4 F6 F5 60.28(9) yes
F4 F6 C8 63.18(8) yes
F5 F6 C8 62.46(8) yes
F4 F6 C10 36.75(14) yes
F5 F6 C10 36.43(14) yes
C8 F6 C10 36.31(14) yes
P1 O1 C2 46.49(6) yes
P1 O1 C7 79.63(8) yes
C2 O1 C7 33.18(8) yes
P1 O1 C8 117.10(13) yes
C2 O1 C8 70.76(12) yes
C7 O1 C8 37.60(11) yes
P1 O1 C9 125.5(1) yes
C2 O1 C9 90.7(1) yes
C7 O1 C9 63.90(9) yes
C8 O1 C9 38.12(12) yes
P1 O1 C10 133.17(11) yes
C2 O1 C10 93.3(1) yes
C7 O1 C10 64.91(9) yes
C8 O1 C10 38.52(12) yes
C9 O1 C10 64.9(1) yes
P1 O1 H5 84.2(7) no
C2 O1 H5 118.4(7) no
C7 O1 H5 134.7(7) no
C8 O1 H5 131.7(7) no
C9 O1 H5 93.7(7) no
C10 O1 H5 142.6(7) no
Se1 C1 P1 81.1(1) yes
Se1 C1 C17 114.0(2) yes
P1 C1 C17 116.20(19) yes
Se1 C1 C18 113.59(18) yes
P1 C1 C18 115.94(19) yes
C17 C1 C18 112.5(3) yes
Se1 C1 H10 98.3(10) no
P1 C1 H10 139.1(10) no
C17 C1 H10 27.7(10) no
C18 C1 H10 101.9(10) no
Se1 C1 H11 142.7(10) no
P1 C1 H11 109.2(9) no
C17 C1 H11 28.9(10) no
C18 C1 H11 94.4(9) no
H10 C1 H11 50.1(13) no
Se1 C1 H12 98.8(9) no
P1 C1 H12 96.2(9) no
C17 C1 H12 24.3(9) no
C18 C1 H12 136.7(9) no
H10 C1 H12 43.2(12) no
Se1 C1 H13 96.1(8) no
P1 C1 H13 96.5(9) no
C17 C1 H13 137.8(9) no
C18 C1 H13 25.2(8) no
H10 C1 H13 124.1(13) no
Se1 C1 H14 137.8(9) no
P1 C1 H14 106.8(8) no
C17 C1 H14 99.7(9) no
C18 C1 H14 25.3(8) no
H10 C1 H14 100.8(13) no
Se1 C1 H15 106.2(9) no
P1 C1 H15 141.5(9) no
C17 C1 H15 95.7(9) no
C18 C1 H15 26.1(9) no
H10 C1 H15 78.3(13) no
H11 C1 H12 45.6(12) no
H11 C1 H13 117.3(12) no
H12 C1 H13 161.8(13) no
H11 C1 H14 75.1(13) no
H12 C1 H14 120.7(13) no
H13 C1 H14 42.5(11) no
H11 C1 H15 88.0(12) no
H12 C1 H15 119.1(13) no
H13 C1 H15 45.8(12) no
H14 C1 H15 43.3(12) no
P1 C2 O1 43.26(6) yes
P1 C2 C3 127.93(19) yes
O1 C2 C3 171.18(19) yes
P1 C2 C4 158.42(15) yes
O1 C2 C4 158.10(14) yes
C3 C2 C4 30.65(15) yes
P1 C2 C6 141.23(14) yes
O1 C2 C6 98.08(11) yes
C3 C2 C6 90.69(17) yes
C4 C2 C6 60.05(12) yes
P1 C2 C7 111.50(17) yes
O1 C2 C7 68.30(13) yes
C3 C2 C7 120.5(2) yes
C4 C2 C7 89.83(16) yes
C6 C2 C7 29.78(13) yes
P1 C2 C8 76.4(1) yes
O1 C2 C8 33.22(7) yes
C3 C2 C8 155.50(19) yes
C4 C2 C8 124.88(13) yes
C6 C2 C8 64.9(1) yes
P1 C2 H1 103.6(7) no
O1 C2 H1 146.8(7) no
C3 C2 H1 24.4(7) no
C4 C2 H1 55.0(7) no
C6 C2 H1 115.0(7) no
C7 C2 C8 35.10(12) yes
C7 C2 H1 144.8(7) no
C8 C2 H1 177.3(8) no
C2 C3 C4 118.6(3) yes
C2 C3 C5 89.17(18) yes
C4 C3 C5 29.45(16) yes
C2 C3 C7 29.81(12) yes
C4 C3 C7 88.8(2) yes
C5 C3 C7 59.37(11) yes
C2 C3 H1 118.8(16) no
C4 C3 H1 122.5(16) no
C5 C3 H1 151.9(16) no
C7 C3 H1 148.5(16) no
C2 C3 H2 142.5(9) no
C4 C3 H2 24.0(8) no
C5 C3 H2 53.4(8) no
C7 C3 H2 112.7(9) no
H1 C3 H2 98.6(18) no
C2 C4 C3 30.73(14) yes
C2 C4 C5 90.40(19) yes
C3 C4 C5 121.1(3) yes
C2 C4 C6 60.65(11) yes
C3 C4 C6 91.38(19) yes
C5 C4 C6 29.75(15) yes
C2 C4 H1 53.7(7) no
C3 C4 H1 23.0(7) no
C5 C4 H1 144.1(8) no
C6 C4 H1 114.4(7) no
C2 C4 H2 149.3(19) no
C3 C4 H2 118.6(19) no
C5 C4 H2 120.2(19) no
C6 C4 H2 149.9(19) no
H1 C4 H2 95.6(20) no
C2 C4 H3 113.3(9) no
C3 C4 H3 144.0(9) no
C5 C4 H3 22.9(9) no
C6 C4 H3 52.6(9) no
H1 C4 H3 167.0(11) no
H2 C4 H3 97.4(21) no
C3 C5 C4 29.42(15) yes
C3 C5 C6 91.01(18) yes
C4 C5 C6 120.4(3) yes
C3 C5 C7 60.3(1) yes
C4 C5 C7 89.75(19) yes
C6 C5 C7 30.67(14) yes
C3 C5 H2 52.8(9) no
C4 C5 H2 23.4(9) no
C6 C5 H2 143.7(9) no
C7 C5 H2 113.1(9) no
C3 C5 H3 154.1(19) no
C4 C5 H3 124.6(19) no
C6 C5 H3 114.9(19) no
C7 C5 H3 145.6(19) no
H2 C5 H3 101.3(21) no
C3 C5 H4 114.0(7) no
C4 C5 H4 143.4(8) no
C6 C5 H4 23.0(7) no
C7 C5 H4 53.7(7) no
H2 C5 H4 166.7(11) no
H3 C5 H4 91.9(20) no
C2 C6 C4 59.30(11) yes
C2 C6 C5 89.13(19) yes
C4 C6 C5 29.83(16) yes
C2 C6 C7 29.77(13) yes
C4 C6 C7 89.07(18) yes
C5 C6 C7 118.9(3) yes
C2 C6 H3 115.9(9) no
C4 C6 H3 56.6(9) no
C5 C6 H3 26.7(9) no
C7 C6 H3 145.6(9) no
C2 C6 H4 147.2(16) no
C4 C6 H4 153.5(16) no
C5 C6 H4 123.7(16) no
C7 C6 H4 117.4(16) no
H3 C6 H4 97.0(18) no
O1 C7 C2 78.52(14) yes
O1 C7 C3 108.24(11) yes
C2 C7 C3 29.72(13) yes
O1 C7 C5 168.52(14) yes
C2 C7 C5 90.02(17) yes
C3 C7 C5 60.30(12) yes
O1 C7 C6 161.0(2) yes
C2 C7 C6 120.5(2) yes
C3 C7 C6 90.74(18) yes
C5 C7 C6 30.43(16) yes
O1 C7 C8 34.5(1) yes
C2 C7 C8 113.02(19) yes
C3 C7 C8 142.69(17) yes
C5 C7 C8 156.85(18) yes
C6 C7 C8 126.5(2) yes
O1 C7 H4 135.7(8) no
C2 C7 H4 145.8(8) no
C3 C7 H4 116.1(8) no
C5 C7 H4 55.8(8) no
C6 C7 H4 25.3(8) no
C8 C7 H4 101.2(8) no
F1 C8 F2 53.62(8) yes
F1 C8 F3 53.48(8) yes
F2 C8 F3 53.69(8) yes
F1 C8 F4 69.7(1) yes
F2 C8 F4 123.26(12) yes
F3 C8 F4 92.9(1) yes
F1 C8 F5 123.58(12) yes
F2 C8 F5 175.45(12) yes
F3 C8 F5 121.89(11) yes
F4 C8 F5 53.97(9) yes
F1 C8 F6 92.4(1) yes
F2 C8 F6 121.99(11) yes
F3 C8 F6 68.31(8) yes
F4 C8 F6 53.45(8) yes
F5 C8 F6 53.58(8) yes
F1 C8 O1 88.55(13) yes
F2 C8 O1 92.25(13) yes
F3 C8 O1 138.57(16) yes
F4 C8 O1 87.46(13) yes
F5 C8 O1 91.24(13) yes
F1 C8 C2 139.68(12) yes
F2 C8 C2 89.5(1) yes
F3 C8 C2 120.51(12) yes
F4 C8 C2 144.14(13) yes
F5 C8 C2 94.22(11) yes
F1 C8 C7 140.88(17) yes
F2 C8 C7 89.62(14) yes
F3 C8 C7 95.95(15) yes
F4 C8 C7 143.72(17) yes
F5 C8 C7 92.10(15) yes
F1 C8 C9 30.83(12) yes
F2 C8 C9 32.13(12) yes
F3 C8 C9 31.16(12) yes
F4 C8 C9 94.95(16) yes
F5 C8 C9 143.55(18) yes
F1 C8 C10 95.35(16) yes
F2 C8 C10 143.81(18) yes
F3 C8 C10 94.30(15) yes
F4 C8 C10 31.52(13) yes
F5 C8 C10 31.87(13) yes
F6 C8 O1 137.24(16) yes
F6 C8 C2 124.18(12) yes
O1 C8 C2 76.02(12) yes
F6 C8 C7 97.96(14) yes
O1 C8 C7 107.87(17) yes
C2 C8 C7 31.88(11) yes
F6 C8 C9 93.97(15) yes
O1 C8 C9 107.50(18) yes
C2 C8 C9 120.19(17) yes
C7 C8 C9 110.5(2) yes
F6 C8 C10 30.86(12) yes
O1 C8 C10 106.49(19) yes
C2 C8 C10 124.60(18) yes
C7 C8 C10 112.5(2) yes
C9 C8 C10 111.7(2) yes
F1 C9 F2 107.4(2) yes
F1 C9 F3 107.8(2) yes
F2 C9 F3 107.0(2) yes
F1 C9 O1 90.72(16) yes
F2 C9 O1 92.95(15) yes
F3 C9 O1 146.53(19) yes
F1 C9 C8 112.5(2) yes
F2 C9 C8 109.6(2) yes
F3 C9 C8 112.3(2) yes
O1 C9 C8 34.4(1) yes
F4 C10 F5 107.3(2) yes
F4 C10 F6 106.9(2) yes
F5 C10 F6 107.1(2) yes
F4 C10 O1 90.00(15) yes
F5 C10 O1 93.17(16) yes
F6 C10 O1 147.7(2) yes
F4 C10 C8 111.8(2) yes
F5 C10 C8 110.6(2) yes
F6 C10 C8 112.8(2) yes
O1 C10 C8 35.0(1) yes
P1 C11 C12 119.29(19) yes
P1 C11 C13 149.00(16) yes
C12 C11 C13 29.71(16) yes
P1 C11 C15 151.99(18) yes
C12 C11 C15 88.7(2) yes
C13 C11 C15 58.96(16) yes
P1 C11 C16 121.8(2) yes
C12 C11 C16 118.9(2) yes
C13 C11 C16 89.1(2) yes
C15 C11 C16 30.18(19) yes
P1 C11 H5 95.3(9) no
C12 C11 H5 24.0(8) no
C13 C11 H5 53.7(8) no
C15 C11 H5 112.6(9) no
C16 C11 H5 142.8(9) no
P1 C11 H9 96.7(8) no
C12 C11 H9 144.0(8) no
C13 C11 H9 114.3(8) no
C15 C11 H9 55.3(8) no
C16 C11 H9 25.1(8) no
H5 C11 H9 167.9(12) no
C11 C12 C13 120.4(3) yes
C11 C12 C14 90.9(2) yes
C13 C12 C14 29.5(2) yes
C11 C12 C16 30.50(14) yes
C13 C12 C16 89.9(2) yes
C14 C12 C16 60.42(15) yes
C11 C12 H5 117.8(19) no
C13 C12 H5 121.7(19) no
C14 C12 H5 151.2(19) no
C16 C12 H5 148.3(19) no
C11 C12 H6 147.2(9) no
C13 C12 H6 26.8(9) no
C14 C12 H6 56.3(9) no
C16 C12 H6 116.7(9) no
H5 C12 H6 95.0(21) no
C11 C13 C12 29.84(16) yes
C11 C13 C14 90.4(3) yes
C12 C13 C14 120.2(3) yes
C11 C13 C15 60.33(14) yes
C12 C13 C15 90.2(2) yes
C14 C13 C15 30.08(19) yes
C11 C13 H5 52.5(8) no
C12 C13 H5 22.6(8) no
C14 C13 H5 142.8(9) no
C15 C13 H5 112.8(8) no
C11 C13 H6 145.9(19) no
C12 C13 H6 116.1(19) no
C14 C13 H6 123.7(19) no
C15 C13 H6 153.8(19) no
H5 C13 H6 93.5(20) no
C11 C13 H7 116.4(11) no
C12 C13 H7 146.3(11) no
C14 C13 H7 26.1(10) no
C15 C13 H7 56.1(10) no
H5 C13 H7 168.9(13) no
H6 C13 H7 97.6(21) no
C12 C14 C13 30.23(17) yes
C12 C14 C15 90.0(2) yes
C13 C14 C15 120.3(3) yes
C12 C14 C16 60.05(12) yes
C13 C14 C16 90.3(2) yes
C15 C14 C16 29.99(16) yes
C12 C14 H6 54.3(9) no
C13 C14 H6 24.0(9) no
C15 C14 H6 144.3(10) no
C16 C14 H6 114.3(10) no
C12 C14 H7 148.1(20) no
C13 C14 H7 117.9(20) no
C15 C14 H7 121.7(20) no
C16 C14 H7 151.6(20) no
H6 C14 H7 93.9(22) no
C12 C14 H8 113.7(10) no
C13 C14 H8 143.9(11) no
C15 C14 H8 23.7(10) no
C16 C14 H8 53.6(10) no
H6 C14 H8 167.9(14) no
H7 C14 H8 98.2(22) no
C11 C15 C13 60.71(13) yes
C11 C15 C14 90.4(2) yes
C13 C15 C14 29.66(18) yes
C11 C15 C16 30.06(17) yes
C13 C15 C16 90.8(2) yes
C14 C15 C16 120.4(3) yes
C11 C15 H7 114.7(10) no
C13 C15 H7 54.0(10) no
C14 C15 H7 24.3(10) no
C16 C15 H7 144.7(10) no
C11 C15 H8 150.0(22) no
C13 C15 H8 148.9(22) no
C14 C15 H8 119.3(22) no
C16 C15 H8 120.2(22) no
H7 C15 H8 95.2(24) no
C11 C15 H9 52.9(8) no
C13 C15 H9 113.6(8) no
C14 C15 H9 143.2(8) no
C16 C15 H9 22.8(8) no
H7 C15 H9 167.5(13) no
H8 C15 H9 97.4(23) no
C11 C16 C12 30.65(14) yes
C11 C16 C14 90.2(2) yes
C12 C16 C14 59.52(14) yes
C11 C16 C15 119.8(3) yes
C12 C16 C15 89.1(3) yes
C14 C16 C15 29.6(2) yes
C11 C16 H8 142.9(10) no
C12 C16 H8 112.2(10) no
C14 C16 H8 52.8(10) no
C15 C16 H8 23.2(10) no
C11 C16 H9 117.1(16) no
C12 C16 H9 147.8(16) no
C14 C16 H9 152.7(16) no
C15 C16 H9 123.1(17) no
H8 C16 H9 99.9(19) no
C1 C17 H10 106.3(20) no
C1 C17 H11 105.6(19) no
H10 C17 H11 118.3(28) no
C1 C17 H12 111.7(21) no
H10 C17 H12 105.0(29) no
H11 C17 H12 109.9(27) no
C1 C18 H13 110.4(18) no
C1 C18 H14 107.6(19) no
H13 C18 H14 106.8(26) no
C1 C18 H15 107.1(19) no
H13 C18 H15 116.3(26) no
H14 C18 H15 108.3(26) no
C2 H1 C3 36.8(11) no
C2 H1 C4 71.3(9) no
C3 H1 C4 34.5(11) no
C2 H1 H2 94.4(13) no
C3 H1 H2 57.6(15) no
C4 H1 H2 23.2(8) no
C3 H2 C4 37.4(14) no
C3 H2 C5 73.8(11) no
C4 H2 C5 36.4(13) no
C3 H2 H1 23.8(7) no
C4 H2 H1 61.2(18) no
C5 H2 H1 97.6(14) no
C3 H2 H3 97.8(15) no
C4 H2 H3 60.4(18) no
C5 H2 H3 24.0(8) no
H1 H2 H3 121.6(17) no
C4 H3 C5 32.5(12) no
C4 H3 C6 70.8(11) no
C5 H3 C6 38.3(13) no
C4 H3 H2 22.3(8) no
C5 H3 H2 54.7(17) no
C6 H3 H2 93.0(15) no
C4 H3 H4 95.3(14) no
C5 H3 H4 62.8(18) no
C6 H3 H4 24.5(7) no
H2 H3 H4 117.6(17) no
C5 H4 C6 33.3(11) no
C5 H4 C7 70.6(9) no
C6 H4 C7 37.3(11) no
C5 H4 H3 25.2(8) no
C6 H4 H3 58.5(16) no
C7 H4 H3 95.8(14) no
O1 H5 C11 73.2(9) no
O1 H5 C12 109.1(22) no
C11 H5 C12 38.2(13) no
O1 H5 C13 141.1(15) no
C11 H5 C13 73.8(10) no
C12 H5 C13 35.6(13) no
O1 H5 H6 159.2(16) no
C11 H5 H6 100.2(15) no
C12 H5 H6 62.0(19) no
C13 H5 H6 26.3(9) no
C12 H6 C13 37.1(13) no
C12 H6 C14 69.4(11) no
C13 H6 C14 32.3(12) no
C12 H6 H5 23.1(8) no
C13 H6 H5 60.2(18) no
C14 H6 H5 92.5(15) no
C12 H6 H7 94.3(16) no
C13 H6 H7 57.1(18) no
C14 H6 H7 24.9(10) no
H5 H6 H7 117.3(19) no
C13 H7 C14 36.0(14) no
C13 H7 C15 69.9(13) no
C14 H7 C15 33.9(14) no
C13 H7 H6 25.2(9) no
C14 H7 H6 61.2(19) no
C15 H7 H6 95.2(17) no
C13 H7 H8 92.7(18) no
C14 H7 H8 56.7(19) no
C15 H7 H8 22.8(9) no
H6 H7 H8 117.9(21) no
C14 H8 C15 37.0(15) no
C14 H8 C16 73.6(13) no
C15 H8 C16 36.7(16) no
C14 H8 H7 25.2(10) no
C15 H8 H7 62.1(21) no
C16 H8 H7 98.7(18) no
C14 H8 H9 97.1(16) no
C15 H8 H9 60.1(21) no
C16 H8 H9 23.5(8) no
H7 H8 H9 122.2(20) no
C11 H9 C15 71.8(10) no
C11 H9 C16 37.7(12) no
C15 H9 C16 34.1(11) no
C11 H9 H8 94.3(14) no
C15 H9 H8 22.5(9) no
C16 H9 H8 56.6(16) no
C1 H10 C17 46.0(15) no
C1 H10 H11 65.8(17) no
C17 H10 H11 31.7(17) no
C1 H10 H12 68.7(18) no
C17 H10 H12 35.7(17) no
H11 H10 H12 58.4(21) no
C1 H11 C17 45.4(14) no
C1 H11 H10 64.1(16) no
C17 H11 H10 30.0(16) no
C1 H11 H12 66.5(18) no
C17 H11 H12 32.3(16) no
H10 H11 H12 53.4(19) no
C1 H11 H14 51.0(10) no
C17 H11 H14 91.4(21) no
H10 H11 H14 93.3(18) no
H12 H11 H14 117.5(23) no
C1 H12 C17 43.9(16) no
C1 H12 H10 68.2(19) no
C17 H12 H10 39.4(20) no
C1 H12 H11 67.9(18) no
C17 H12 H11 37.8(18) no
H10 H12 H11 68.2(24) no
C1 H13 C18 44.3(14) no
C1 H13 H14 66.5(17) no
C18 H13 H14 35.7(16) no
C1 H13 H15 65.6(16) no
C18 H13 H15 31.7(16) no
H14 H13 H15 57.7(20) no
C1 H14 C18 47.1(15) no
C1 H14 H11 53.9(11) no
C18 H14 H11 92.4(22) no
C1 H14 H13 70.9(18) no
C18 H14 H13 37.5(18) no
H11 H14 H13 124.4(22) no
C1 H14 H15 68.9(17) no
C18 H14 H15 36.6(17) no
H11 H14 H15 87.8(19) no
H13 H14 H15 64.9(22) no
C1 H15 C18 46.8(15) no
C1 H15 H13 68.6(16) no
C18 H15 H13 32.0(16) no
C1 H15 H14 67.8(17) no
C18 H15 H14 35.1(17) no
H13 H15 H14 57.3(20) no

loop_
_geom_bond_atom_site_label_1
_geom_bond_atom_site_label_2
_geom_bond_distance
_geom_bond_publ_flag
Se1 P1 2.4545(6) yes
Se1 C1 1.998(2) yes
P1 O1 1.7060(16) yes
P1 C1 1.767(2) yes
P1 C2 1.806(2) yes
P1 C11 1.803(2) yes
F1 F2 2.126(3) yes
F1 F3 2.143(2) yes
F1 C8 2.376(3) yes
F1 C9 1.317(3) yes
F2 F3 2.134(2) yes
F2 C8 2.339(3) yes
F2 C9 1.321(3) yes
F3 C8 2.386(3) yes
F3 C9 1.334(3) yes
F4 F5 2.141(3) yes
F4 F6 2.136(3) yes
F4 C8 2.373(3) yes
F4 C10 1.336(3) yes
F5 F6 2.129(2) yes
F5 C8 2.346(3) yes
F5 C10 1.323(3) yes
F6 C8 2.377(3) yes
F6 C10 1.323(3) yes
O1 C2 2.490(3) yes
O1 C7 2.360(3) yes
O1 C8 1.406(2) yes
O1 C9 2.374(3) yes
O1 C10 2.351(3) yes
O1 H5 2.41(3) no
C1 C17 1.517(4) yes
C1 C18 1.518(4) yes
C1 H10 2.02(3) no
C1 H11 2.05(3) no
C1 H12 2.03(3) no
C1 H13 2.04(3) no
C1 H14 1.98(3) no
C1 H15 1.99(3) no
C2 C3 1.386(3) yes
C2 C4 2.381(3) yes
C2 C6 2.414(3) yes
C2 C7 1.390(3) yes
C2 C8 2.422(3) yes
C2 H1 2.03(3) no
C3 C4 1.383(4) yes
C3 C5 2.409(4) yes
C3 C7 2.410(4) yes
C3 H1 0.95(3) no
C3 H2 2.00(3) no
C4 C5 1.384(4) yes
C4 C6 2.399(4) yes
C4 H1 2.06(3) no
C4 H2 0.92(3) no
C4 H3 2.12(3) no
C5 C6 1.381(4) yes
C5 C7 2.387(4) yes
C5 H2 2.01(3) no
C5 H3 1.00(3) no
C5 H4 2.09(3) no
C6 C7 1.391(3) yes
C6 H3 2.02(3) no
C6 H4 0.98(3) no
C7 C8 1.513(3) yes
C7 H4 2.04(3) no
C8 C9 1.537(3) yes
C8 C10 1.527(3) yes
C11 C12 1.390(4) yes
C11 C13 2.409(4) yes
C11 C15 2.399(4) yes
C11 C16 1.384(3) yes
C11 H5 1.99(3) no
C11 H9 2.01(3) no
C12 C13 1.385(4) yes
C12 C14 2.376(4) yes
C12 C16 2.389(4) yes
C12 H5 0.91(3) no
C12 H6 2.06(4) no
C13 C14 1.355(5) yes
C13 C15 2.366(6) yes
C13 H5 2.02(3) no
C13 H6 1.03(3) no
C13 H7 2.04(4) no
C14 C15 1.373(5) yes
C14 C16 2.398(5) yes
C14 H6 2.11(3) no
C14 H7 1.01(4) no
C14 H8 1.99(3) no
C15 C16 1.390(5) yes
C15 H7 2.09(4) no
C15 H8 0.92(4) no
C15 H9 2.08(3) no
C16 H8 2.01(4) no
C16 H9 0.96(3) no
C17 H10 0.98(4) no
C17 H11 1.03(3) no
C17 H12 0.90(3) no
C18 H13 0.93(3) no
C18 H14 0.89(3) no
C18 H15 0.92(3) no
H1 H2 2.34(4) no
H2 H3 2.42(4) no
H3 H4 2.35(4) no
H5 H6 2.32(4) no
H6 H7 2.40(5) no
H7 H8 2.36(5) no
H8 H9 2.38(4) no
H10 H11 1.73(5) no
H10 H12 1.49(4) no
H11 H12 1.58(4) no
H11 H14 2.45(4) no
H13 H14 1.46(4) no
H13 H15 1.57(4) no
H14 H15 1.46(4) no

loop_
_geom_contact_atom_site_label_1
_geom_contact_atom_site_label_2
_geom_contact_site_symmetry_2
_geom_contact_distance
_geom_contact_publ_flag
Se1 Se1 2_555 3.3741(6) yes
Se1 P1 . 2.4545(6) yes
Se1 C1 . 1.998(2) yes
Se1 C2 . 3.290(2) yes
Se1 C3 . 3.415(3) yes
Se1 C11 . 3.229(2) yes
Se1 C16 . 3.415(3) yes
Se1 C17 . 2.959(4) yes
Se1 C18 . 2.953(3) yes
Se1 H1 . 2.87(3) no
Se1 H1 2_555 3.13(3) no
Se1 H3 3_545 3.47(3) no
Se1 H4 4_454 3.36(3) no
Se1 H9 . 3.00(3) no
Se1 H10 . 3.04(3) no
Se1 H12 . 3.06(3) no
Se1 H13 . 3.00(3) no
Se1 H15 . 3.19(3) no
P1 F2 . 3.5124(17) yes
P1 O1 . 1.7060(16) yes
P1 C1 . 1.767(2) yes
P1 C2 . 1.806(2) yes
P1 C3 . 2.874(3) yes
P1 C7 . 2.652(2) yes
P1 C8 . 2.659(2) yes
P1 C11 . 1.803(2) yes
P1 C12 . 2.764(3) yes
P1 C16 . 2.793(3) yes
P1 C17 . 2.791(3) yes
P1 C18 . 2.788(3) yes
P1 H1 . 3.01(3) no
P1 H5 . 2.81(3) no
P1 H9 . 2.86(3) no
P1 H10 . 3.55(3) no
P1 H11 . 3.12(3) no
P1 H12 . 2.83(3) no
P1 H13 . 2.84(3) no
P1 H14 . 3.01(3) no
P1 H15 . 3.55(3) no
F1 F1 2_566 3.453(4) yes
F1 F2 . 2.126(3) yes
F1 F3 . 2.143(2) yes
F1 F3 2_566 3.415(3) yes
F1 F4 . 2.712(3) yes
F1 F4 2_566 3.306(3) yes
F1 F6 . 3.429(3) yes
F1 F6 2_566 3.248(3) yes
F1 O1 . 2.730(2) yes
F1 C8 . 2.376(3) yes
F1 C9 . 1.317(3) yes
F1 C10 . 2.941(4) yes
F1 C18 3_455 3.160(3) yes
F1 H5 . 3.20(3) no
F1 H10 1_565 3.58(3) no
F1 H13 3_455 3.03(3) no
F1 H14 3_455 3.02(3) no
F1 H15 3_455 2.95(3) no
F2 F3 . 2.134(2) yes
F2 O1 . 2.776(2) yes
F2 C2 . 3.352(3) yes
F2 C4 3_555 3.554(3) yes
F2 C6 . 3.459(3) yes
F2 C7 . 2.777(3) yes
F2 C8 . 2.339(3) yes
F2 C9 . 1.321(3) yes
F2 C11 . 3.275(3) yes
F2 C12 . 3.260(3) yes
F2 C17 1_565 3.172(3) yes
F2 H2 3_555 2.78(3) no
F2 H5 . 3.24(3) no
F2 H10 1_565 2.63(3) no
F2 H11 1_565 3.51(3) no
F2 H12 1_565 2.98(3) no
F3 F4 . 3.450(3) yes
F3 F4 2_566 3.274(3) yes
F3 F6 . 2.674(2) yes
F3 O1 . 3.564(2) yes
F3 C6 . 3.037(3) yes
F3 C7 . 2.955(3) yes
F3 C8 . 2.386(3) yes
F3 C9 . 1.334(3) yes
F3 C10 . 2.928(3) yes
F3 H2 3_555 3.01(3) no
F3 H4 . 2.58(3) no
F3 H7 4_565 3.14(4) no
F3 H13 4_555 3.18(3) no
F3 H15 4_555 3.39(3) no
F4 F5 . 2.141(3) yes
F4 F5 2_556 3.161(2) yes
F4 F6 . 2.136(3) yes
F4 O1 . 2.704(2) yes
F4 C8 . 2.373(3) yes
F4 C9 . 2.936(3) yes
F4 C10 . 1.336(3) yes
F4 C13 3_445 3.546(4) yes
F4 H6 3_445 2.76(3) no
F4 H7 3_445 3.46(3) no
F4 H15 3_455 3.52(3) no
F5 F5 2_556 3.568(4) yes
F5 F6 . 2.129(2) yes
F5 O1 . 2.761(2) yes
F5 C2 . 3.494(3) yes
F5 C6 . 3.523(3) yes
F5 C7 . 2.838(3) yes
F5 C8 . 2.346(3) yes
F5 C10 . 1.323(3) yes
F5 C13 4_555 3.535(3) yes
F5 C14 4_555 3.440(4) yes
F5 C17 . 3.174(4) yes
F5 H4 . 3.58(3) no
F5 H6 4_555 3.56(3) no
F5 H7 4_555 3.32(4) no
F5 H11 . 2.65(3) no
F5 H12 . 2.86(3) no
F6 O1 . 3.540(2) yes
F6 C6 . 3.091(4) yes
F6 C7 . 2.989(3) yes
F6 C8 . 2.377(3) yes
F6 C9 . 2.918(3) yes
F6 C10 . 1.323(3) yes
F6 C12 4_555 3.316(3) yes
F6 C13 4_555 3.305(4) yes
F6 C18 4_555 3.400(4) yes
F6 H4 . 2.57(3) no
F6 H5 4_555 3.59(3) no
F6 H6 4_555 3.58(3) no
F6 H13 4_555 2.51(3) no
O1 C1 . 2.711(3) yes
O1 C2 . 2.490(3) yes
O1 C7 . 2.360(3) yes
O1 C8 . 1.406(2) yes
O1 C9 . 2.374(3) yes
O1 C10 . 2.351(3) yes
O1 C11 . 2.642(3) yes
O1 C12 . 2.841(3) yes
O1 C17 . 3.237(4) yes
O1 C18 . 3.334(3) yes
O1 H5 . 2.41(3) no
O1 H6 3_445 3.38(3) no
O1 H11 . 3.00(3) no
O1 H12 . 3.31(3) no
O1 H13 . 3.52(3) no
O1 H14 . 3.06(3) no
C1 C2 . 3.143(3) yes
C1 C11 . 3.040(3) yes
C1 C17 . 1.517(4) yes
C1 C18 . 1.518(4) yes
C1 H10 . 2.02(3) no
C1 H11 . 2.05(3) no
C1 H12 . 2.03(3) no
C1 H13 . 2.04(3) no
C1 H14 . 1.98(3) no
C1 H15 . 1.99(3) no
C2 C3 . 1.386(3) yes
C2 C4 . 2.381(3) yes
C2 C5 . 2.762(4) yes
C2 C6 . 2.414(3) yes
C2 C7 . 1.390(3) yes
C2 C8 . 2.422(3) yes
C2 C9 . 3.460(3) yes
C2 C10 . 3.522(3) yes
C2 C11 . 3.057(3) yes
C2 C16 . 3.594(4) yes
C2 C17 . 3.540(4) yes
C2 H1 . 2.03(3) no
C2 H2 . 3.21(3) no
C2 H4 . 3.28(3) no
C2 H9 . 3.32(3) no
C2 H12 . 3.09(3) no
C3 C4 . 1.383(4) yes
C3 C5 . 2.409(4) yes
C3 C6 . 2.798(4) yes
C3 C7 . 2.410(4) yes
C3 H1 . 0.95(3) no
C3 H2 . 2.00(3) no
C3 H3 . 3.34(3) no
C3 H3 3_545 3.39(3) no
C3 H8 2_565 3.16(4) no
C3 H9 . 3.39(3) no
C4 C5 . 1.384(4) yes
C4 C6 . 2.399(4) yes
C4 C7 . 2.754(4) yes
C4 H1 . 2.06(3) no
C4 H2 . 0.92(3) no
C4 H3 . 2.12(3) no
C4 H4 . 3.31(3) no
C4 H8 2_565 3.51(3) no
C5 C6 . 1.381(4) yes
C5 C7 . 2.387(4) yes
C5 H1 . 3.28(3) no
C5 H1 3_555 3.53(3) no
C5 H2 . 2.01(3) no
C5 H3 . 1.00(3) no
C5 H4 . 2.09(3) no
C5 H8 4_555 3.49(3) no
C6 C7 . 1.391(3) yes
C6 C8 . 2.594(3) yes
C6 C9 . 3.187(4) yes
C6 C10 . 3.215(4) yes
C6 H2 . 3.23(3) no
C6 H2 3_555 3.47(3) no
C6 H3 . 2.02(3) no
C6 H4 . 0.98(3) no
C7 C8 . 1.513(3) yes
C7 C9 . 2.506(3) yes
C7 C10 . 2.529(4) yes
C7 H1 . 3.26(3) no
C7 H3 . 3.26(3) no
C7 H4 . 2.04(3) no
C8 C9 . 1.537(3) yes
C8 C10 . 1.527(3) yes
C8 H4 . 2.77(3) no
C8 H5 . 3.50(3) no
C9 C10 . 2.535(4) yes
C9 H2 3_555 3.45(3) no
C9 H4 . 3.10(3) no
C9 H5 . 3.49(3) no
C10 H4 . 3.08(3) no
C10 H11 . 3.51(3) no
C11 C12 . 1.390(4) yes
C11 C13 . 2.409(4) yes
C11 C14 . 2.772(4) yes
C11 C15 . 2.399(4) yes
C11 C16 . 1.384(3) yes
C11 C18 . 3.359(4) yes
C11 H5 . 1.99(3) no
C11 H6 . 3.32(4) no
C11 H8 . 3.23(4) no
C11 H9 . 2.01(3) no
C11 H13 . 2.88(3) no
C11 H14 . 3.59(3) no
C12 C13 . 1.385(4) yes
C12 C14 . 2.376(4) yes
C12 C15 . 2.745(5) yes
C12 C16 . 2.389(4) yes
C12 C18 . 3.586(4) yes
C12 H5 . 0.91(3) no
C12 H6 . 2.06(4) no
C12 H7 . 3.28(4) no
C12 H9 . 3.24(3) no
C12 H10 1_565 3.42(4) no
C12 H13 . 3.01(3) no
C12 H14 . 3.55(3) no
C12 H14 3_455 3.17(3) no
C13 C14 . 1.355(5) yes
C13 C15 . 2.366(6) yes
C13 C16 . 2.760(5) yes
C13 H5 . 2.02(3) no
C13 H6 . 1.03(3) no
C13 H7 . 2.04(4) no
C13 H8 . 3.19(4) no
C13 H10 1_565 3.08(4) no
C13 H14 3_455 3.36(3) no
C13 H15 1_565 3.27(3) no
C14 C15 . 1.373(5) yes
C14 C16 . 2.398(5) yes
C14 H5 . 3.21(3) no
C14 H6 . 2.11(3) no
C14 H7 . 1.01(4) no
C14 H8 . 1.99(3) no
C14 H9 . 3.28(3) no
C14 H10 1_565 3.38(4) no
C14 H15 1_565 3.44(3) no
C15 C16 . 1.390(5) yes
C15 H4 4_454 3.48(3) no
C15 H6 . 3.32(3) no
C15 H7 . 2.09(4) no
C15 H8 . 0.92(4) no
C15 H9 . 2.08(3) no
C15 H9 2_565 3.16(3) no
C16 H3 4_454 3.46(3) no
C16 H4 4_454 3.23(3) no
C16 H5 . 3.20(3) no
C16 H7 . 3.32(4) no
C16 H8 . 2.01(4) no
C16 H8 2_565 3.21(4) no
C16 H9 . 0.96(3) no
C16 H9 2_565 3.56(3) no
C17 C18 . 2.524(4) yes
C17 H10 . 0.98(4) no
C17 H11 . 1.03(3) no
C17 H12 . 0.90(3) no
C17 H13 . 3.32(3) no
C17 H14 . 2.69(3) no
C17 H15 . 2.62(3) no
C18 H5 . 3.34(3) no
C18 H5 3_445 3.17(3) no
C18 H10 . 2.77(3) no
C18 H11 . 2.64(3) no
C18 H12 . 3.30(3) no
C18 H13 . 0.93(3) no
C18 H14 . 0.89(3) no
C18 H15 . 0.92(3) no
H1 H2 . 2.34(4) no
H1 H3 3_545 3.10(4) no
H1 H4 3_545 3.41(4) no
H1 H7 2_565 3.37(4) no
H1 H8 2_565 2.97(4) no
H1 H9 . 2.98(4) no
H2 H3 . 2.42(4) no
H2 H4 3_545 3.45(4) no
H2 H7 2_565 3.04(5) no
H2 H8 2_565 3.55(4) no
H2 H12 3_555 3.25(4) no
H3 H4 . 2.35(4) no
H3 H8 4_555 3.35(5) no
H3 H9 4_555 3.04(4) no
H3 H12 3_555 3.09(4) no
H4 H9 4_555 3.32(4) no
H4 H13 4_555 3.22(4) no
H5 H6 . 2.32(4) no
H5 H11 3_455 3.21(5) no
H5 H13 . 2.93(4) no
H5 H14 . 3.09(4) no
H5 H14 3_455 2.52(4) no
H5 H15 3_455 3.00(4) no
H6 H7 . 2.40(5) no
H6 H10 1_565 3.19(5) no
H6 H11 3_455 3.10(5) no
H6 H14 3_455 2.77(5) no
H6 H15 1_565 2.79(5) no
H7 H8 . 2.36(5) no
H7 H15 1_565 3.10(5) no
H8 H9 . 2.38(4) no
H8 H9 2_565 2.59(4) no
H9 H9 2_565 3.41(5) no
H10 H11 . 1.73(5) no
H10 H12 . 1.49(4) no
H10 H13 . 3.58(5) no
H10 H14 . 3.08(5) no
H10 H15 . 2.54(5) no
H11 H12 . 1.58(4) no
H11 H13 . 3.49(4) no
H11 H14 . 2.45(4) no
H11 H15 . 2.81(5) no
H12 H14 . 3.48(4) no
H12 H15 . 3.47(5) no
H13 H14 . 1.46(4) no
H13 H15 . 1.57(4) no
H14 H15 . 1.46(4) no

loop_
_geom_torsion_atom_site_label_1
_geom_torsion_atom_site_label_2
_geom_torsion_atom_site_label_3
_geom_torsion_atom_site_label_4
_geom_torsion
_geom_torsion_publ_flag
C1 Se1 P1 O1 10.4(5) yes
C1 Se1 P1 C1 0.0(2) yes
C1 Se1 P1 C2 124.2(2) yes
C1 Se1 P1 C11 -117.9(2) yes
P1 Se1 C1 P1 0.00(5) yes
P1 Se1 C1 C17 -114.8(4) yes
P1 Se1 C1 C18 114.5(4) yes
Se1 P1 O1 C8 120.6(2) yes
C1 P1 O1 C8 129.2(3) yes
C2 P1 O1 C8 4.9(3) yes
C11 P1 O1 C8 -111.1(3) yes
Se1 P1 C1 Se1 0.00(3) yes
Se1 P1 C1 C17 112.4(4) yes
Se1 P1 C1 C18 -112.0(4) yes
O1 P1 C1 Se1 -175.7(2) yes
O1 P1 C1 C17 -63.2(4) yes
O1 P1 C1 C18 72.4(4) yes
C2 P1 C1 Se1 -76.9(3) yes
C2 P1 C1 C17 35.5(5) yes
C2 P1 C1 C18 171.1(3) yes
C11 P1 C1 Se1 78.9(3) yes
C11 P1 C1 C17 -168.6(3) yes
C11 P1 C1 C18 -33.0(5) yes
Se1 P1 C2 C3 22.5(4) yes
Se1 P1 C2 C7 -161.0(3) yes
O1 P1 C2 C3 -179.5(4) yes
O1 P1 C2 C7 -3.0(3) yes
C1 P1 C2 C3 75.2(5) yes
C1 P1 C2 C7 -108.3(4) yes
C11 P1 C2 C3 -80.8(5) yes
C11 P1 C2 C7 95.6(4) yes
Se1 P1 C11 C12 132.7(3) yes
Se1 P1 C11 C16 -48.7(4) yes
O1 P1 C11 C12 -28.4(4) yes
O1 P1 C11 C16 150.2(4) yes
C1 P1 C11 C12 80.0(4) yes
C1 P1 C11 C16 -101.4(4) yes
C2 P1 C11 C12 -122.4(4) yes
C2 P1 C11 C16 56.2(5) yes
P1 O1 C8 C7 -5.2(3) yes
P1 O1 C8 C9 113.9(2) yes
P1 O1 C8 C10 -126.2(2) yes
P1 C2 C3 C4 175.9(2) yes
C7 C2 C3 C4 -0.2(5) yes
P1 C2 C7 C6 -177.3(3) yes
P1 C2 C7 C8 0.7(3) yes
C3 C2 C7 C6 -0.5(6) yes
C3 C2 C7 C8 177.4(3) yes
C2 C3 C4 C5 1.0(6) yes
C3 C4 C5 C6 -1.0(6) yes
C4 C5 C6 C7 0.2(6) yes
C5 C6 C7 C2 0.5(6) yes
C5 C6 C7 C8 -177.1(3) yes
C2 C7 C8 O1 2.6(4) yes
C2 C7 C8 C9 -114.6(3) yes
C2 C7 C8 C10 119.8(3) yes
C6 C7 C8 O1 -179.5(4) yes
C6 C7 C8 C9 63.2(5) yes
C6 C7 C8 C10 -62.4(5) yes
O1 C8 C9 F1 54.6(4) yes
O1 C8 C9 F2 -64.9(3) yes
O1 C8 C9 F3 176.3(3) yes
C7 C8 C9 F1 172.0(3) yes
C7 C8 C9 F2 52.6(4) yes
C7 C8 C9 F3 -66.2(4) yes
C10 C8 C9 F1 -61.9(5) yes
C10 C8 C9 F2 178.7(3) yes
C10 C8 C9 F3 59.9(5) yes
O1 C8 C10 F4 -55.2(4) yes
O1 C8 C10 F5 64.3(3) yes
O1 C8 C10 F6 -175.7(3) yes
C7 C8 C10 F4 -173.2(3) yes
C7 C8 C10 F5 -53.7(4) yes
C7 C8 C10 F6 66.3(4) yes
C9 C8 C10 F4 61.9(4) yes
C9 C8 C10 F5 -178.6(3) yes
C9 C8 C10 F6 -58.6(5) yes
P1 C11 C12 C13 179.1(3) yes
C16 C11 C12 C13 0.4(6) yes
P1 C11 C16 C15 -177.8(3) yes
C12 C11 C16 C15 0.8(6) yes
C11 C12 C13 C14 -1.8(6) yes
C12 C13 C14 C15 1.8(7) yes
C13 C14 C15 C16 -0.5(8) yes
C14 C15 C16 C11 -0.8(7) yes
